data_2012784
loop_
_publ_author_name
'Castro, Maria Ana'
'Chaia, Zulema D.'
'Piro, Oscar E.'
'Cukiernik, Fabio D.'
'Castellano, Eduardo E.'
'Rusjan, Marcia'

_publ_section_title
;
 A pyrazine bis-adduct of a binuclear rhodium(II) carboxylate
 containing 3,4,5-triethoxybenzoate as the equatorial ligand
;
_journal_issue 7
_journal_name_full 'Acta Crystallographica Section C'
_journal_page_first m393
_journal_page_last m395
_journal_paper_doi 10.1107/S0108270102009460
_journal_volume 58
_journal_year 2002
_chemical_formula_iupac '[Rh2 (C13 H17 O5)4 (C4 H4 N2)2]'
_chemical_formula_moiety 'C60 H76 N4 O20 Rh2'
_chemical_formula_sum 'C60 H76 N4 O20 Rh2'
_chemical_formula_weight 1379.07
_chemical_name_systematic
;
Tetrakis(\m-3,4,5-triethoxybenzoato-\k^2^O:O')bis[(pyrazine-
\kN)rhodium(II)](Rh-Rh)
;
_space_group_IT_number 2
_symmetry_cell_setting triclinic
_symmetry_space_group_name_Hall '-P 1'
_symmetry_space_group_name_H-M 'P -1'
_atom_sites_solution_hydrogens geom
_atom_sites_solution_primary direct
_atom_sites_solution_secondary difmap
_audit_creation_method 'WinGX-Routine IMPORT-KappaCCD'
_cell_angle_alpha 97.040(10)
_cell_angle_beta 93.480(10)
_cell_angle_gamma 94.230(10)
_cell_formula_units_Z 1
_cell_length_a 7.7800(10)
_cell_length_b 13.0560(10)
_cell_length_c 15.2450(10)
_cell_measurement_reflns_used 21034
_cell_measurement_temperature 100(2)
_cell_measurement_theta_max 27.49
_cell_measurement_theta_min 1.00
_cell_volume 1528.9(3)
_computing_cell_refinement 'HKL SCALEPACK (Otwinowski & Minor 1997)'
_computing_data_collection 'COLLECT (Nonius, 1997)'
_computing_data_reduction 'HKL DENZO (Otwinowski & Minor 1997) and SCALEPACK'
_computing_molecular_graphics 'ORTEPII (Johnson, 1976)'
_computing_publication_material SHELXL97
_computing_structure_refinement 'SHELXL97 (Sheldrick, 1997)'
_computing_structure_solution 'SHELXS97 (Sheldrick, 1997)'
_diffrn_ambient_temperature 100(2)
_diffrn_detector_area_resol_mean 9
_diffrn_measured_fraction_theta_full 0.999
_diffrn_measured_fraction_theta_max 0.999
_diffrn_measurement_device_type 'Nonius KappaCCD area-detector'
_diffrn_measurement_method '\f and \w scans'
_diffrn_radiation_monochromator 'horizonally mounted graphite crystal'
_diffrn_radiation_source 'fine-focus sealed tube'
_diffrn_radiation_type MoK\a
_diffrn_radiation_wavelength 0.71073
_diffrn_reflns_av_R_equivalents 0.090
_diffrn_reflns_av_sigmaI/netI 0.062
_diffrn_reflns_limit_h_max 9
_diffrn_reflns_limit_h_min -9
_diffrn_reflns_limit_k_max 15
_diffrn_reflns_limit_k_min -15
_diffrn_reflns_limit_l_max 18
_diffrn_reflns_limit_l_min -18
_diffrn_reflns_number 19184
_diffrn_reflns_theta_full 25.00
_diffrn_reflns_theta_max 25.00
_diffrn_reflns_theta_min 2.63
_diffrn_standards_decay_% <2%
_exptl_absorpt_coefficient_mu 0.618
_exptl_absorpt_correction_T_max 0.979
_exptl_absorpt_correction_T_min 0.930
_exptl_absorpt_correction_type numerical
_exptl_absorpt_process_details '(Coppens et al., 1965)'
_exptl_crystal_colour red
_exptl_crystal_density_diffrn 1.498
_exptl_crystal_density_meas ?
_exptl_crystal_density_method 'not measured'
_exptl_crystal_description prism
_exptl_crystal_F_000 714
_exptl_crystal_size_max 0.10
_exptl_crystal_size_mid 0.05
_exptl_crystal_size_min 0.04
_refine_diff_density_max 0.73
_refine_diff_density_min -1.24
_refine_ls_extinction_method none
_refine_ls_goodness_of_fit_ref 1.056
_refine_ls_hydrogen_treatment constr
_refine_ls_matrix_type full
_refine_ls_number_parameters 394
_refine_ls_number_reflns 5375
_refine_ls_number_restraints 0
_refine_ls_restrained_S_all 1.056
_refine_ls_R_factor_all 0.040
_refine_ls_R_factor_gt 0.034
_refine_ls_shift/su_max 0.016
_refine_ls_shift/su_mean 0.002
_refine_ls_structure_factor_coef Fsqd
_refine_ls_weighting_details 'w = 1/[\s^2^(Fo^2^)+(0.0312P)^2^+1.2037P] where P=(Fo^2^+2Fc^2^)/3'
_refine_ls_weighting_scheme calc
_refine_ls_wR_factor_gt 0.083
_refine_ls_wR_factor_ref 0.087
_reflns_number_gt 4778
_reflns_number_total 5375
_reflns_threshold_expression I>2\s(I)
_cod_data_source_file bk1651.cif
_cod_data_source_block I
_cod_depositor_comments
;
The following automatic conversions were performed:

'_exptl_crystal_density_meas' value 'not measured' was changed to '?'
- the value is perceived as not measured.

Automatic conversion script
Id: cif_fix_values 3008 2015-01-20 13:52:24Z robertas 
;
_cod_database_code 2012784
_cod_database_fobs_code 2012784

loop_
_symmetry_equiv_pos_as_xyz
'x, y, z'
'-x, -y, -z'

loop_
_atom_site_label
_atom_site_fract_x
_atom_site_fract_y
_atom_site_fract_z
_atom_site_U_iso_or_equiv
_atom_site_adp_type
_atom_site_calc_flag
_atom_site_refinement_flags
_atom_site_occupancy
_atom_site_disorder_assembly
_atom_site_disorder_group
_atom_site_type_symbol
Rh 0.62337(3) 0.562207(15) 0.506482(13) 0.01212(9) Uani d . 1 . . Rh
O11 0.7540(2) 0.47187(14) 0.58494(12) 0.0151(4) Uani d . 1 . . O
O12 0.5193(2) 0.35691(14) 0.57212(12) 0.0165(4) Uani d . 1 . . O
O13 1.2036(2) 0.26028(15) 0.72891(14) 0.0223(5) Uani d . 1 . . O
O14 1.0122(3) 0.10071(16) 0.78177(13) 0.0232(5) Uani d . 1 . . O
O15 0.6716(3) 0.07488(16) 0.75024(14) 0.0264(5) Uani d . 1 . . O
C1 0.6747(3) 0.3878(2) 0.59992(17) 0.0155(6) Uani d . 1 . . C
C11 0.7662(4) 0.3159(2) 0.65183(17) 0.0161(6) Uani d . 1 . . C
C12 0.9444(4) 0.3309(2) 0.67159(17) 0.0167(6) Uani d . 1 . . C
H12 1.0082 0.3905 0.6568 0.020 Uiso calc R 1 . . H
C13 1.0275(4) 0.2571(2) 0.71333(18) 0.0186(6) Uani d . 1 . . C
C14 0.9324(4) 0.1713(2) 0.73789(19) 0.0202(6) Uani d . 1 . . C
C15 0.7522(4) 0.1588(2) 0.71950(19) 0.0209(6) Uani d . 1 . . C
C16 0.6707(4) 0.2306(2) 0.67564(18) 0.0192(6) Uani d . 1 . . C
H16 0.5494 0.2215 0.6618 0.023 Uiso calc R 1 . . H
C131 1.2890(4) 0.3583(2) 0.76962(19) 0.0210(6) Uani d . 1 . . C
H13A 1.2586 0.4135 0.7337 0.025 Uiso calc R 1 . . H
H13B 1.4157 0.3545 0.7706 0.025 Uiso calc R 1 . . H
C132 1.2381(4) 0.3857(3) 0.8626(2) 0.0347(8) Uani d . 1 . . C
H13C 1.1138 0.3938 0.8615 0.052 Uiso calc R 1 . . H
H13D 1.3021 0.4508 0.8890 0.052 Uiso calc R 1 . . H
H13E 1.2653 0.3304 0.8979 0.052 Uiso calc R 1 . . H
C141 1.0324(4) 0.0066(2) 0.7238(2) 0.0239(6) Uani d . 1 . . C
H14A 1.1213 0.0195 0.6817 0.029 Uiso calc R 1 . . H
H14B 0.9220 -0.0179 0.6893 0.029 Uiso calc R 1 . . H
C142 1.0866(4) -0.0736(2) 0.7807(2) 0.0280(7) Uani d . 1 . . C
H14C 1.1917 -0.0466 0.8175 0.042 Uiso calc R 1 . . H
H14D 1.1094 -0.1366 0.7428 0.042 Uiso calc R 1 . . H
H14E 0.9940 -0.0897 0.8189 0.042 Uiso calc R 1 . . H
C151 0.4969(4) 0.0423(3) 0.7171(2) 0.0313(8) Uani d . 1 . . C
H15A 0.4281 0.1033 0.7194 0.038 Uiso calc R 1 . . H
H15B 0.4452 -0.0061 0.7552 0.038 Uiso calc R 1 . . H
C152 0.4898(5) -0.0101(3) 0.6234(3) 0.0421(9) Uani d . 1 . . C
H15C 0.5389 0.0381 0.5854 0.063 Uiso calc R 1 . . H
H15D 0.3694 -0.0317 0.6026 0.063 Uiso calc R 1 . . H
H15E 0.5566 -0.0711 0.6212 0.063 Uiso calc R 1 . . H
O21 0.5262(2) 0.63587(14) 0.61581(12) 0.0172(4) Uani d . 1 . . O
O22 0.2918(2) 0.51995(14) 0.60358(12) 0.0155(4) Uani d . 1 . . O
O23 0.4852(2) 0.84790(16) 0.91353(13) 0.0243(5) Uani d . 1 . . O
O24 0.1679(3) 0.80111(15) 0.95913(12) 0.0197(4) Uani d . 1 . . O
O25 -0.0444(2) 0.65010(15) 0.86504(13) 0.0204(4) Uani d . 1 . . O
C2 0.3848(3) 0.5986(2) 0.64272(18) 0.0158(6) Uani d . 1 . . C
C21 0.3268(3) 0.6515(2) 0.72595(18) 0.0153(6) Uani d . 1 . . C
C22 0.4380(4) 0.7276(2) 0.77777(18) 0.0179(6) Uani d . 1 . . C
H22 0.5481 0.7473 0.7585 0.021 Uiso calc R 1 . . H
C23 0.3865(4) 0.7736(2) 0.85717(19) 0.0184(6) Uani d . 1 . . C
C24 0.2234(4) 0.7463(2) 0.88483(18) 0.0168(6) Uani d . 1 . . C
C25 0.1121(3) 0.6708(2) 0.83212(18) 0.0163(6) Uani d . 1 . . C
C26 0.1637(3) 0.6233(2) 0.75319(18) 0.0163(6) Uani d . 1 . . C
H26 0.0887 0.5717 0.7176 0.020 Uiso calc R 1 . . H
C231 0.6635(4) 0.8691(2) 0.8960(2) 0.0254(7) Uani d . 1 . . C
H23A 0.6718 0.9053 0.8428 0.030 Uiso calc R 1 . . H
H23B 0.7209 0.8039 0.8860 0.030 Uiso calc R 1 . . H
C232 0.7473(4) 0.9373(3) 0.9773(3) 0.0478(11) Uani d . 1 . . C
H23C 0.6945 1.0034 0.9838 0.072 Uiso calc R 1 . . H
H23D 0.8712 0.9499 0.9705 0.072 Uiso calc R 1 . . H
H23E 0.7303 0.9026 1.0299 0.072 Uiso calc R 1 . . H
C241 0.1590(4) 0.7470(3) 1.0362(2) 0.0300(7) Uani d . 1 . . C
H24A 0.0896 0.6800 1.0198 0.036 Uiso calc R 1 . . H
H24B 0.0996 0.7885 1.0821 0.036 Uiso calc R 1 . . H
C242 0.3345(5) 0.7275(3) 1.0739(2) 0.0419(9) Uani d . 1 . . C
H24C 0.3890 0.6805 1.0309 0.063 Uiso calc R 1 . . H
H24D 0.3230 0.6961 1.1287 0.063 Uiso calc R 1 . . H
H24E 0.4062 0.7932 1.0869 0.063 Uiso calc R 1 . . H
C251 -0.1644(4) 0.5724(2) 0.8150(2) 0.0237(7) Uani d . 1 . . C
H25A -0.1064 0.5087 0.7979 0.028 Uiso calc R 1 . . H
H25B -0.2109 0.5978 0.7605 0.028 Uiso calc R 1 . . H
C252 -0.3074(4) 0.5504(3) 0.8733(2) 0.0277(7) Uani d . 1 . . C
H25C -0.2612 0.5204 0.9248 0.042 Uiso calc R 1 . . H
H25D -0.3964 0.5014 0.8399 0.042 Uiso calc R 1 . . H
H25E -0.3581 0.6150 0.8933 0.042 Uiso calc R 1 . . H
N31 0.8368(3) 0.69037(18) 0.51780(15) 0.0177(5) Uani d . 1 . . N
N32 1.0803(3) 0.8604(2) 0.52869(17) 0.0262(6) Uani d . 1 . . N
C31 0.9997(4) 0.6838(2) 0.54265(19) 0.0216(6) Uani d . 1 . . C
H31 1.0358 0.6197 0.5573 0.026 Uiso calc R 1 . . H
C33 0.9133(4) 0.8669(2) 0.5037(2) 0.0258(7) Uani d . 1 . . C
H33 0.8779 0.9313 0.4891 0.031 Uiso calc R 1 . . H
C32 1.1209(4) 0.7690(2) 0.5480(2) 0.0234(6) Uani d . 1 . . C
H32 1.2375 0.7608 0.5663 0.028 Uiso calc R 1 . . H
C34 0.7922(4) 0.7845(2) 0.49831(19) 0.0219(6) Uani d . 1 . . C
H34 0.6753 0.7930 0.4808 0.026 Uiso calc R 1 . . H

loop_
_atom_site_aniso_label
_atom_site_aniso_U_11
_atom_site_aniso_U_22
_atom_site_aniso_U_33
_atom_site_aniso_U_12
_atom_site_aniso_U_13
_atom_site_aniso_U_23
Rh 0.01228(12) 0.01076(12) 0.01245(13) -0.00064(8) 0.00041(8) -0.00076(8)
O11 0.0153(9) 0.0126(9) 0.0168(10) -0.0007(7) -0.0016(7) 0.0018(7)
O12 0.0141(9) 0.0162(10) 0.0187(10) -0.0016(8) -0.0019(8) 0.0027(8)
O13 0.0142(10) 0.0163(10) 0.0347(12) 0.0023(8) -0.0041(8) -0.0016(9)
O14 0.0263(11) 0.0201(11) 0.0225(11) 0.0048(9) -0.0029(9) 0.0000(9)
O15 0.0224(11) 0.0247(12) 0.0340(12) 0.0016(9) 0.0021(9) 0.0114(10)
C1 0.0168(14) 0.0165(14) 0.0124(13) 0.0020(11) 0.0031(10) -0.0034(11)
C11 0.0196(14) 0.0132(13) 0.0141(13) 0.0029(11) -0.0005(11) -0.0038(11)
C12 0.0199(14) 0.0145(14) 0.0146(13) 0.0005(11) -0.0005(11) -0.0012(11)
C13 0.0164(14) 0.0183(14) 0.0184(14) 0.0000(11) -0.0033(11) -0.0049(11)
C14 0.0213(15) 0.0207(15) 0.0181(14) 0.0038(12) -0.0022(11) 0.0009(12)
C15 0.0237(15) 0.0175(15) 0.0209(15) -0.0017(12) 0.0013(12) 0.0025(12)
C16 0.0145(14) 0.0224(15) 0.0194(14) 0.0004(11) -0.0014(11) -0.0005(12)
C131 0.0157(14) 0.0225(15) 0.0228(15) -0.0024(11) -0.0036(11) -0.0003(12)
C132 0.0233(16) 0.049(2) 0.0271(18) -0.0076(15) 0.0000(13) -0.0067(15)
C141 0.0245(16) 0.0221(15) 0.0247(16) 0.0052(12) 0.0028(12) -0.0013(12)
C142 0.0311(17) 0.0198(16) 0.0351(18) 0.0058(13) 0.0030(14) 0.0084(13)
C151 0.0180(15) 0.0276(17) 0.050(2) -0.0022(13) 0.0025(14) 0.0132(15)
C152 0.0310(19) 0.034(2) 0.058(2) -0.0031(15) -0.0009(17) -0.0016(18)
O21 0.0174(10) 0.0144(10) 0.0183(10) -0.0031(8) 0.0025(8) -0.0025(8)
O22 0.0150(9) 0.0139(9) 0.0162(10) -0.0016(7) 0.0002(7) -0.0019(8)
O23 0.0174(10) 0.0246(11) 0.0253(11) -0.0054(9) 0.0009(8) -0.0139(9)
O24 0.0257(11) 0.0187(10) 0.0132(10) 0.0023(8) 0.0040(8) -0.0058(8)
O25 0.0187(10) 0.0195(10) 0.0207(10) -0.0043(8) 0.0058(8) -0.0057(8)
C2 0.0150(13) 0.0156(14) 0.0167(14) 0.0011(11) -0.0016(11) 0.0034(11)
C21 0.0174(14) 0.0120(13) 0.0159(14) 0.0007(11) 0.0018(11) -0.0004(11)
C22 0.0157(14) 0.0180(14) 0.0190(14) 0.0000(11) 0.0012(11) -0.0003(11)
C23 0.0207(14) 0.0137(13) 0.0185(14) 0.0001(11) -0.0035(11) -0.0033(11)
C24 0.0195(14) 0.0146(14) 0.0166(14) 0.0043(11) 0.0022(11) 0.0011(11)
C25 0.0163(14) 0.0146(13) 0.0184(14) 0.0028(11) 0.0016(11) 0.0027(11)
C26 0.0182(14) 0.0118(13) 0.0177(14) -0.0018(11) -0.0015(11) -0.0002(11)
C231 0.0178(15) 0.0239(16) 0.0303(17) -0.0047(12) 0.0020(12) -0.0096(13)
C232 0.0250(18) 0.053(2) 0.053(2) -0.0105(17) 0.0029(16) -0.034(2)
C241 0.0411(19) 0.0336(18) 0.0154(15) 0.0050(15) 0.0068(13) -0.0006(13)
C242 0.057(2) 0.043(2) 0.0271(19) 0.0156(18) 0.0002(16) 0.0055(16)
C251 0.0191(15) 0.0243(16) 0.0248(16) -0.0040(12) 0.0000(12) -0.0037(13)
C252 0.0214(15) 0.0279(17) 0.0323(18) -0.0056(13) 0.0047(13) 0.0010(14)
N31 0.0207(13) 0.0162(12) 0.0144(12) -0.0041(10) 0.0027(9) -0.0026(9)
N32 0.0233(13) 0.0265(14) 0.0264(14) -0.0048(11) 0.0000(11) -0.0010(11)
C31 0.0226(15) 0.0219(15) 0.0200(15) 0.0020(12) 0.0009(12) 0.0018(12)
C33 0.0282(17) 0.0198(15) 0.0281(17) -0.0012(12) 0.0008(13) 0.0010(13)
C32 0.0191(15) 0.0270(16) 0.0222(15) -0.0029(12) -0.0002(12) -0.0013(13)
C34 0.0200(15) 0.0214(15) 0.0241(16) 0.0012(12) -0.0012(12) 0.0037(12)

loop_
_atom_type_symbol
_atom_type_description
_atom_type_scat_dispersion_real
_atom_type_scat_dispersion_imag
_atom_type_scat_source
C C 0.0033 0.0016 'International Tables Vol C Tables 4.2.6.8 and 6.1.1.4'
H H 0.0000 0.0000 'International Tables Vol C Tables 4.2.6.8 and 6.1.1.4'
O O 0.0106 0.0060 'International Tables Vol C Tables 4.2.6.8 and 6.1.1.4'
Rh Rh -1.1178 0.9187 'International Tables Vol C Tables 4.2.6.8 and 6.1.1.4'
N N 0.0061 0.0033 'International Tables Vol C Tables 4.2.6.8 and 6.1.1.4'

loop_
_geom_angle_atom_site_label_1
_geom_angle_atom_site_label_2
_geom_angle_atom_site_label_3
_geom_angle_site_symmetry_1
_geom_angle_site_symmetry_3
_geom_angle
_geom_angle_publ_flag
O12 Rh O21 2_666 . 90.31(8) yes
O12 Rh O22 2_666 2_666 89.98(7) yes
O21 Rh O22 . 2_666 176.08(7) yes
O12 Rh O11 2_666 . 175.91(7) yes
O21 Rh O11 . . 89.93(8) yes
O22 Rh O11 2_666 . 89.51(7) yes
O12 Rh N31 2_666 . 88.98(8) yes
O21 Rh N31 . . 88.82(8) yes
O22 Rh N31 2_666 . 95.10(8) yes
O11 Rh N31 . . 95.11(8) yes
O12 Rh Rh 2_666 2_666 86.44(5) yes
O21 Rh Rh . 2_666 88.30(5) yes
O22 Rh Rh 2_666 2_666 87.82(5) yes
O11 Rh Rh . 2_666 89.48(5) yes
N31 Rh Rh . 2_666 174.57(6) yes
C1 O11 Rh . . 117.2(2) no
C1 O12 Rh . 2_666 121.9(2) no
C13 O13 C131 . . 116.2(2) no
C14 O14 C141 . . 111.8(2) no
C15 O15 C151 . . 118.2(2) no
O11 C1 O12 . . 125.0(2) no
O11 C1 C11 . . 119.7(2) no
O12 C1 C11 . . 115.3(2) no
C16 C11 C12 . . 121.0(2) no
C16 C11 C1 . . 118.2(2) no
C12 C11 C1 . . 120.7(2) no
C13 C12 C11 . . 119.0(3) no
O13 C13 C12 . . 123.5(3) no
O13 C13 C14 . . 116.1(2) no
C12 C13 C14 . . 120.3(3) no
O14 C14 C13 . . 120.7(2) no
O14 C14 C15 . . 119.5(3) no
C13 C14 C15 . . 119.9(3) no
O15 C15 C16 . . 125.5(3) no
O15 C15 C14 . . 114.8(2) no
C16 C15 C14 . . 119.7(3) no
C15 C16 C11 . . 120.1(3) no
O13 C131 C132 . . 111.6(3) no
O14 C141 C142 . . 107.8(2) no
O15 C151 C152 . . 111.2(3) no
C2 O21 Rh . . 119.4(2) no
C2 O22 Rh . 2_666 119.4(2) no
C23 O23 C231 . . 118.2(2) no
C24 O24 C241 . . 115.9(2) no
C25 O25 C251 . . 118.2(2) no
O22 C2 O21 . . 125.0(3) no
O22 C2 C21 . . 118.1(2) no
O21 C2 C21 . . 116.9(2) no
C26 C21 C22 . . 120.6(3) no
C26 C21 C2 . . 119.8(2) no
C22 C21 C2 . . 119.5(2) no
C23 C22 C21 . . 119.4(3) no
O23 C23 C22 . . 124.4(3) no
O23 C23 C24 . . 115.2(2) no
C22 C23 C24 . . 120.4(2) no
O24 C24 C23 . . 119.2(2) no
O24 C24 C25 . . 120.7(2) no
C23 C24 C25 . . 119.8(3) no
O25 C25 C26 . . 124.8(2) no
O25 C25 C24 . . 115.1(2) no
C26 C25 C24 . . 120.1(3) no
C25 C26 C21 . . 119.6(2) no
O23 C231 C232 . . 106.2(2) no
O24 C241 C242 . . 112.2(3) no
O25 C251 C252 . . 107.1(2) no
C31 N31 C34 . . 116.7(3) no
C31 N31 Rh . . 126.4(2) no
C34 N31 Rh . . 116.9(2) no
C32 N32 C33 . . 115.7(3) no
N31 C31 C32 . . 121.4(3) no
N32 C33 C34 . . 122.5(3) no
N32 C32 C31 . . 122.7(3) no
N31 C34 C33 . . 120.9(3) no
C13 C12 H12 . . 120.48 no
C11 C12 H12 . . 120.50 no
C11 C16 H16 . . 120.01 no
C15 C16 H16 . . 119.90 no
C23 C22 H22 . . 120.30 no
C21 C22 H22 . . 120.29 no
C21 C26 H26 . . 120.17 no
C25 C26 H26 . . 120.20 no
C32 C31 H31 . . 119.32 no
N31 C31 H31 . . 119.29 no
C31 C32 H32 . . 118.59 no
N32 C32 H32 . . 118.68 no
N32 C33 H33 . . 118.71 no
C34 C33 H33 . . 118.72 no
N31 C34 H34 . . 119.53 no
C33 C34 H34 . . 119.54 no
H13A C131 H13B . . 107.94 no
O13 C131 H13B . . 109.31 no
O13 C131 H13A . . 109.32 no
C132 C131 H13A . . 109.28 no
C132 C131 H13B . . 109.26 no
C131 C132 H13C . . 109.46 no
C131 C132 H13E . . 109.47 no
H13C C132 H13D . . 109.51 no
C131 C132 H13D . . 109.44 no
H13D C132 H13E . . 109.48 no
H13C C132 H13E . . 109.46 no
C142 C141 H14B . . 110.18 no
O14 C141 H14A . . 110.17 no
O14 C141 H14B . . 110.16 no
C142 C141 H14A . . 110.12 no
H14A C141 H14B . . 108.36 no
H14D C142 H14E . . 109.47 no
C141 C142 H14C . . 109.44 no
C141 C142 H14D . . 109.51 no
C141 C142 H14E . . 109.48 no
H14C C142 H14D . . 109.47 no
H14C C142 H14E . . 109.46 no
O15 C151 H15A . . 109.37 no
O15 C151 H15B . . 109.43 no
C152 C151 H15A . . 109.36 no
C152 C151 H15B . . 109.36 no
H15A C151 H15B . . 108.02 no
C151 C152 H15C . . 109.48 no
C151 C152 H15D . . 109.48 no
C151 C152 H15E . . 109.41 no
H15C C152 H15D . . 109.57 no
H15C C152 H15E . . 109.46 no
H15D C152 H15E . . 109.43 no
O23 C231 H23A . . 110.48 no
O23 C231 H23B . . 110.50 no
C232 C231 H23A . . 110.47 no
C232 C231 H23B . . 110.50 no
H23A C231 H23B . . 108.71 no
C231 C232 H23C . . 109.42 no
C231 C232 H23D . . 109.38 no
C231 C232 H23E . . 109.44 no
H23C C232 H23D . . 109.48 no
H23C C232 H23E . . 109.55 no
H23D C232 H23E . . 109.55 no
O24 C241 H24A . . 109.21 no
O24 C241 H24B . . 109.11 no
C242 C241 H24A . . 109.14 no
C242 C241 H24B . . 109.19 no
H24A C241 H24B . . 107.84 no
C241 C242 H24C . . 109.49 no
C241 C242 H24D . . 109.49 no
C241 C242 H24E . . 109.51 no
H24C C242 H24D . . 109.49 no
H24C C242 H24E . . 109.50 no
H24D C242 H24E . . 109.35 no
O25 C251 H25A . . 110.30 no
O25 C251 H25B . . 110.35 no
C252 C251 H25A . . 110.28 no
C252 C251 H25B . . 110.26 no
H25A C251 H25B . . 108.61 no
C251 C252 H25C . . 109.48 no
C251 C252 H25D . . 109.46 no
C251 C252 H25E . . 109.45 no
H25C C252 H25D . . 109.46 no
H25C C252 H25E . . 109.51 no
H25D C252 H25E . . 109.47 no

loop_
_geom_bond_atom_site_label_1
_geom_bond_atom_site_label_2
_geom_bond_site_symmetry_2
_geom_bond_distance
_geom_bond_publ_flag
Rh O12 2_666 2.026(2) yes
Rh O21 . 2.035(2) yes
Rh O22 2_666 2.049(2) yes
Rh O11 . 2.056(2) yes
Rh N31 . 2.252(2) yes
Rh Rh 2_666 2.4037(4) yes
O11 C1 . 1.271(3) no
O12 C1 . 1.276(3) no
O12 Rh 2_666 2.026(2) no
O13 C13 . 1.373(3) no
O13 C131 . 1.448(3) no
O14 C14 . 1.367(3) no
O14 C141 . 1.448(3) no
O15 C15 . 1.369(4) no
O15 C151 . 1.437(4) no
C1 C11 . 1.492(4) no
C11 C16 . 1.391(4) no
C11 C12 . 1.395(4) no
C12 C13 . 1.394(4) no
C13 C14 . 1.399(4) no
C14 C15 . 1.406(4) no
C15 C16 . 1.384(4) no
C131 C132 . 1.503(4) no
C141 C142 . 1.507(4) no
C151 C152 . 1.502(5) no
O21 C2 . 1.281(3) no
O22 C2 . 1.274(3) no
O22 Rh 2_666 2.049(2) no
O23 C23 . 1.369(3) no
O23 C231 . 1.442(3) no
O24 C24 . 1.374(3) no
O24 C241 . 1.446(4) no
O25 C25 . 1.366(3) no
O25 C251 . 1.437(3) no
C2 C21 . 1.480(4) no
C21 C26 . 1.397(4) no
C21 C22 . 1.399(4) no
C22 C23 . 1.380(4) no
C23 C24 . 1.396(4) no
C24 C25 . 1.401(4) no
C25 C26 . 1.381(4) no
C231 C232 . 1.516(4) no
C241 C242 . 1.501(5) no
C251 C252 . 1.498(4) no
N31 C31 . 1.312(4) no
N31 C34 . 1.364(4) no
N32 C32 . 1.320(4) no
N32 C33 . 1.344(4) no
C31 C32 . 1.395(4) no
C33 C34 . 1.368(4) no
C12 H12 . 0.9499 no
C16 H16 . 0.9499 no
C22 H22 . 0.9501 no
C26 H26 . 0.9501 no
C12 H12 . 0.9499 no
C16 H16 . 0.9499 no
C22 H22 . 0.9501 no
C26 H26 . 0.9501 no
C31 H31 . 0.9497 no
C32 H32 . 0.9503 no
C33 H33 . 0.9513 no
C34 H34 . 0.9504 no
C131 H13A . 0.9906 no
C131 H13B . 0.9899 no
C132 H13E . 0.9796 no
C132 H13C . 0.9799 no
C132 H13D . 0.9807 no
C141 H14B . 0.9900 no
C141 H14A . 0.9909 no
C142 H14E . 0.9803 no
C142 H14C . 0.9803 no
C142 H14D . 0.9794 no
C151 H15A . 0.9901 no
C151 H15B . 0.9896 no
C152 H15C . 0.9789 no
C152 H15D . 0.9801 no
C152 H15E . 0.9808 no
C231 H23A . 0.9905 no
C231 H23B . 0.9898 no
C232 H23C . 0.9796 no
C232 H23D . 0.9797 no
C232 H23E . 0.9792 no
C241 H24A . 0.9897 no
C241 H24B . 0.9900 no
C242 H24C . 0.9796 no
C242 H24D . 0.9806 no
C242 H24E . 0.9801 no
C251 H25A . 0.9898 no
C251 H25B . 0.9899 no
C252 H25C . 0.9803 no
C252 H25D . 0.9798 no
C252 H25E . 0.9801 no

loop_
_geom_torsion_atom_site_label_1
_geom_torsion_atom_site_label_2
_geom_torsion_atom_site_label_3
_geom_torsion_atom_site_label_4
_geom_torsion_site_symmetry_1
_geom_torsion
_geom_torsion_publ_flag
O21 Rh O11 C1 . 88.95(18) no
O22 Rh O11 C1 2_666 -87.17(18) no
N31 Rh O11 C1 . 177.75(18) no
Rh Rh O11 C1 2_666 0.65(18) no
Rh O11 C1 O12 . -2.1(3) no
Rh O11 C1 C11 . 176.34(17) no
Rh O12 C1 O11 2_666 2.6(4) no
Rh O12 C1 C11 2_666 -175.87(16) no
O11 C1 C11 C16 . 172.8(2) no
O12 C1 C11 C16 . -8.6(4) no
O11 C1 C11 C12 . -10.7(4) no
O12 C1 C11 C12 . 167.9(2) no
C16 C11 C12 C13 . 2.0(4) no
C1 C11 C12 C13 . -174.4(2) no
C131 O13 C13 C12 . 49.0(4) no
C131 O13 C13 C14 . -134.1(3) no
C11 C12 C13 O13 . 174.4(2) no
C11 C12 C13 C14 . -2.3(4) no
C141 O14 C14 C13 . -103.7(3) no
C141 O14 C14 C15 . 78.0(3) no
O13 C13 C14 O14 . 5.5(4) no
C12 C13 C14 O14 . -177.6(2) no
O13 C13 C14 C15 . -176.2(2) no
C12 C13 C14 C15 . 0.7(4) no
C151 O15 C15 C16 . 16.3(4) no
C151 O15 C15 C14 . -165.6(3) no
O14 C14 C15 O15 . 1.3(4) no
C13 C14 C15 O15 . -177.0(3) no
O14 C14 C15 C16 . 179.5(2) no
C13 C14 C15 C16 . 1.2(4) no
O15 C15 C16 C11 . 176.5(3) no
C14 C15 C16 C11 . -1.5(4) no
C12 C11 C16 C15 . -0.1(4) no
C1 C11 C16 C15 . 176.4(2) no
C13 O13 C131 C132 . 66.3(3) no
C14 O14 C141 C142 . -168.5(2) no
C15 O15 C151 C152 . 73.6(4) no
O12 Rh O21 C2 2_666 87.68(19) no
O11 Rh O21 C2 . -88.23(19) no
N31 Rh O21 C2 . 176.66(19) no
Rh Rh O21 C2 2_666 1.25(19) no
Rh O22 C2 O21 2_666 4.4(4) no
Rh O22 C2 C21 2_666 -175.31(17) no
Rh O21 C2 O22 . -3.8(4) no
Rh O21 C2 C21 . 175.96(17) no
O22 C2 C21 C26 . -8.3(4) no
O21 C2 C21 C26 . 172.0(2) no
O22 C2 C21 C22 . 170.1(2) no
O21 C2 C21 C22 . -9.7(4) no
C26 C21 C22 C23 . 1.1(4) no
C2 C21 C22 C23 . -177.3(2) no
C231 O23 C23 C22 . -9.5(4) no
C231 O23 C23 C24 . 171.1(3) no
C21 C22 C23 O23 . 179.3(3) no
C21 C22 C23 C24 . -1.3(4) no
C241 O24 C24 C23 . -109.1(3) no
C241 O24 C24 C25 . 77.3(3) no
O23 C23 C24 O24 . 6.5(4) no
C22 C23 C24 O24 . -172.9(2) no
O23 C23 C24 C25 . -179.9(2) no
C22 C23 C24 C25 . 0.7(4) no
C251 O25 C25 C26 . 0.9(4) no
C251 O25 C25 C24 . -179.2(2) no
O24 C24 C25 O25 . -6.2(4) no
C23 C24 C25 O25 . -179.8(2) no
O24 C24 C25 C26 . 173.8(2) no
C23 C24 C25 C26 . 0.2(4) no
O25 C25 C26 C21 . 179.5(2) no
C24 C25 C26 C21 . -0.5(4) no
C22 C21 C26 C25 . -0.1(4) no
C2 C21 C26 C25 . 178.2(2) no
C23 O23 C231 C232 . -169.1(3) no
C24 O24 C241 C242 . 68.3(3) no
C25 O25 C251 C252 . 169.0(2) no
O12 Rh N31 C31 2_666 -161.4(2) no
O21 Rh N31 C31 . 108.3(2) no
O22 Rh N31 C31 2_666 -71.5(2) no
O11 Rh N31 C31 . 18.5(2) no
O12 Rh N31 C34 2_666 19.7(2) no
O21 Rh N31 C34 . -70.6(2) no
O22 Rh N31 C34 2_666 109.6(2) no
O11 Rh N31 C34 . -160.4(2) no
C34 N31 C31 C32 . -0.5(4) no
Rh N31 C31 C32 . -179.4(2) no
C32 N32 C33 C34 . 0.0(4) no
C33 N32 C32 C31 . 0.3(4) no
N31 C31 C32 N32 . 0.0(5) no
C31 N31 C34 C33 . 0.8(4) no
Rh N31 C34 C33 . 179.8(2) no
N32 C33 C34 N31 . -0.5(5) no
O13 C131 C132 H13C . -62.48 no
O13 C131 C132 H13D . 177.49 no
O13 C131 C132 H13E . 57.50 no
H13A C131 C132 H13C . 58.58 no
H13A C131 C132 H13D . -61.45 no
H13A C131 C132 H13E . 178.56 no
H13B C131 C132 H13C . 176.48 no
H13B C131 C132 H13D . 56.45 no
H13B C131 C132 H13E . -63.54 no
O14 C141 C142 H14C . -55.90 no
O14 C141 C142 H14D . -175.90 no
O14 C141 C142 H14E . 64.07 no
H14A C141 C142 H14C . 64.35 no
H14A C141 C142 H14D . -55.65 no
H14A C141 C142 H14E . -175.68 no
H14B C141 C142 H14C . -176.17 no
H14B C141 C142 H14D . 63.83 no
H14B C141 C142 H14E . -56.20 no
O15 C151 C152 H15C . -60.08 no
O15 C151 C152 H15D . -179.79 no
O15 C151 C152 H15E . 59.87 no
H15A C151 C152 H15C . 60.83 no
H15A C151 C152 H15D . -59.30 no
H15B C151 C152 H15C . 178.94 no
H15B C151 C152 H15D . 58.81 no
H15B C151 C152 H15E . -61.11 no
